data_7203537
loop_
_publ_author_name
'Viorel C\^ircu'
'Timothy J. K. Gibbs'
'Laurent Omn\`es'
'Peter N. Horton'
'Michael B. Hursthouse'
'Duncan W. Bruce'

_publ_section_title
;
 Orthometallated palladium(<small>II</small>) imine complexes as
 candidate materials for the biaxial nematic phase. Crystal and
 molecular structure of three palladium imine complexes
;
_journal_issue 44
_journal_name_full 'Journal of Materials Chemistry'
_journal_page_first 4316
_journal_paper_doi 10.1039/b608823f
_journal_volume 16
_journal_year 2006
_chemical_formula_sum 'C32 H40 F5 N O4 Pd'
_chemical_formula_weight 704.05
_chemical_name_systematic
;
?
;
_space_group_IT_number 2
_symmetry_cell_setting triclinic
_symmetry_space_group_name_Hall '-P 1'
_symmetry_space_group_name_H-M 'P -1'
_atom_sites_solution_hydrogens geom
_atom_sites_solution_primary direct
_atom_sites_solution_secondary difmap
_audit_creation_method SHELXL-97
_cell_angle_alpha 77.92(5)
_cell_angle_beta 87.20(2)
_cell_angle_gamma 89.60(3)
_cell_formula_units_Z 4
_cell_length_a 11.125(2)
_cell_length_b 16.094(10)
_cell_length_c 18.370(9)
_cell_measurement_reflns_used 11518
_cell_measurement_temperature 120(2)
_cell_measurement_theta_max 27.485
_cell_measurement_theta_min 2.910
_cell_volume 3212(3)
_computing_cell_refinement ' DENZO (Otwinowski & Minor, 1997) and COLLECT (Hooft, 1998)'
_computing_data_collection ' DENZO (Otwinowski and Minor, 1997)'
_computing_data_reduction ' DENZO (Otwinowski & Minor, 1997) and COLLECT (Hooft, 1998)'
_computing_molecular_graphics 'PLATON (Spek, 1990)'
_computing_structure_refinement 'SHELXL-97 (Sheldrick, 1997b)'
_computing_structure_solution 'SHELXS-97 (Sheldrick, 1997a)'
_diffrn_ambient_temperature 120(2)
_diffrn_detector_area_resol_mean 9.091
_diffrn_measured_fraction_theta_full 0.992
_diffrn_measured_fraction_theta_max 0.992
_diffrn_measurement_device_type 'Nonius KappaCCD Area Detector'
_diffrn_measurement_method '\f and \w scans to fill Ewald Sphere'
_diffrn_radiation_monochromator graphite
_diffrn_radiation_source 'Nonius FR591 rotating anode'
_diffrn_radiation_type MoK\a
_diffrn_radiation_wavelength 0.71073
_diffrn_reflns_av_R_equivalents 0.1313
_diffrn_reflns_av_sigmaI/netI 0.1687
_diffrn_reflns_limit_h_max 14
_diffrn_reflns_limit_h_min -14
_diffrn_reflns_limit_k_max 20
_diffrn_reflns_limit_k_min -20
_diffrn_reflns_limit_l_max 23
_diffrn_reflns_limit_l_min -23
_diffrn_reflns_number 54621
_diffrn_reflns_theta_full 27.48
_diffrn_reflns_theta_max 27.48
_diffrn_reflns_theta_min 5.00
_exptl_absorpt_coefficient_mu 0.643
_exptl_absorpt_correction_T_max 0.9810
_exptl_absorpt_correction_T_min 0.8822
_exptl_absorpt_correction_type multi-scan
_exptl_absorpt_process_details 'SORTAV Blessing (1997)'
_exptl_crystal_colour Yellow
_exptl_crystal_density_diffrn 1.456
_exptl_crystal_density_method 'not measured'
_exptl_crystal_description Rod
_exptl_crystal_F_000 1448
_exptl_crystal_size_max 0.20
_exptl_crystal_size_mid 0.04
_exptl_crystal_size_min 0.03
_refine_diff_density_max 4.584
_refine_diff_density_min -1.400
_refine_diff_density_rms 0.188
_refine_ls_extinction_method none
_refine_ls_goodness_of_fit_ref 1.144
_refine_ls_hydrogen_treatment constr
_refine_ls_matrix_type full
_refine_ls_number_parameters 1100
_refine_ls_number_reflns 14625
_refine_ls_number_restraints 1914
_refine_ls_restrained_S_all 1.111
_refine_ls_R_factor_all 0.2395
_refine_ls_R_factor_gt 0.1328
_refine_ls_shift/su_max 0.026
_refine_ls_shift/su_mean 0.001
_refine_ls_structure_factor_coef Fsqd
_refine_ls_weighting_details 'calc w=1/[\s^2^(Fo^2^)+(0.2000P)^2^+0.0000P] where P=(Fo^2^+2Fc^2^)/3'
_refine_ls_weighting_scheme calc
_refine_ls_wR_factor_gt 0.3342
_refine_ls_wR_factor_ref 0.3870
_reflns_number_gt 6611
_reflns_number_total 14625
_reflns_threshold_expression >2sigma(I)
_cod_data_source_file b608823f.txt
_cod_data_source_block 1a
_cod_original_sg_symbol_H-M P-1
_cod_database_code 7203537

loop_
_symmetry_equiv_pos_as_xyz
'x, y, z'
'-x, -y, -z'

loop_
_atom_site_label
_atom_site_type_symbol
_atom_site_fract_x
_atom_site_fract_y
_atom_site_fract_z
_atom_site_U_iso_or_equiv
_atom_site_adp_type
_atom_site_occupancy
_atom_site_symmetry_multiplicity
_atom_site_calc_flag
_atom_site_refinement_flags
_atom_site_disorder_assembly
_atom_site_disorder_group
Pd1 Pd 0.72065(6) 0.53048(5) 0.18677(4) 0.0534(3) Uani 1 1 d DU . .
Pd2 Pd 0.70749(8) 0.54447(7) -0.25086(4) 0.0704(4) Uani 1 1 d DU . .
C1 C 0.7079(8) 0.6065(7) 0.0877(5) 0.054(2) Uani 1 1 d U C .
C2 C 0.7753(8) 0.5786(7) 0.0316(5) 0.051(2) Uani 1 1 d U . .
C3 C 0.7720(8) 0.6245(7) -0.0436(5) 0.055(2) Uani 1 1 d U C .
H3 H 0.8168 0.6055 -0.0824 0.066 Uiso 1 1 calc R . .
C4 C 0.7019(8) 0.6977(7) -0.0593(5) 0.056(2) Uani 1 1 d U . .
H4 H 0.6996 0.7292 -0.1091 0.067 Uiso 1 1 calc R C .
C5 C 0.6361(8) 0.7247(7) -0.0034(6) 0.052(2) Uani 1 1 d U C .
C6 C 0.6386(8) 0.6795(7) 0.0723(5) 0.054(2) Uani 1 1 d U . .
H6 H 0.5940 0.6988 0.1109 0.065 Uiso 1 1 calc R C .
C7 C 0.8446(8) 0.5037(7) 0.0561(5) 0.054(2) Uani 1 1 d U C .
H7 H 0.8924 0.4789 0.0221 0.064 Uiso 1 1 calc R . .
C8 C 0.9089(8) 0.3973(7) 0.1549(5) 0.052(2) Uani 1 1 d U . .
C9 C 0.9210(8) 0.3318(7) 0.1156(6) 0.058(2) Uani 1 1 d U C .
H9 H 0.8804 0.3349 0.0708 0.070 Uiso 1 1 calc R . .
C10 C 0.9924(9) 0.2627(7) 0.1424(6) 0.061(2) Uani 1 1 d U . .
H10 H 0.9988 0.2177 0.1162 0.073 Uiso 1 1 calc R C .
C11 C 1.0548(9) 0.2574(7) 0.2066(6) 0.060(2) Uani 1 1 d U C .
C12 C 1.0387(10) 0.3232(7) 0.2447(6) 0.065(2) Uani 1 1 d U . .
H12 H 1.0800 0.3206 0.2892 0.078 Uiso 1 1 calc R C .
C13 C 0.9669(9) 0.3905(7) 0.2213(5) 0.055(2) Uani 1 1 d U C .
H13 H 0.9560 0.4329 0.2500 0.066 Uiso 1 1 calc R . .
C14 C 0.5665(9) 0.8437(7) -0.0873(6) 0.069(3) Uani 1 1 d DU C .
H14A H 0.5375 0.8082 -0.1209 0.082 Uiso 1 1 calc R . .
H14B H 0.6479 0.8652 -0.1056 0.082 Uiso 1 1 calc R . .
C15 C 0.4796(9) 0.9181(6) -0.0847(5) 0.068(3) Uani 1 1 d DU . .
H15A H 0.3996 0.8955 -0.0643 0.082 Uiso 1 1 calc R . .
H15B H 0.5101 0.9531 -0.0511 0.082 Uiso 1 1 calc R . .
C16 C 0.4670(9) 0.9735(6) -0.1618(5) 0.071(3) Uani 1 1 d DU . .
H16A H 0.4410 0.9379 -0.1961 0.086 Uiso 1 1 calc R . .
H16B H 0.5462 0.9988 -0.1810 0.086 Uiso 1 1 calc R . .
C17 C 0.3759(10) 1.0441(7) -0.1601(6) 0.080(3) Uani 1 1 d DU . .
H17A H 0.2975 1.0188 -0.1393 0.096 Uiso 1 1 calc R . .
H17B H 0.4033 1.0807 -0.1270 0.096 Uiso 1 1 calc R . .
C18 C 0.3599(14) 1.0981(9) -0.2375(6) 0.114(5) Uani 1 1 d DU . .
H18A H 0.3366 1.0616 -0.2717 0.137 Uiso 1 1 calc R . .
H18B H 0.4366 1.1270 -0.2572 0.137 Uiso 1 1 calc R . .
C19 C 0.2597(15) 1.1655(12) -0.2323(8) 0.134(7) Uani 1 1 d DU . .
H19A H 0.1818 1.1368 -0.2197 0.201 Uiso 1 1 calc R . .
H19B H 0.2564 1.2055 -0.2804 0.201 Uiso 1 1 calc R . .
H19C H 0.2782 1.1965 -0.1936 0.201 Uiso 1 1 calc R . .
C20 C 1.1895(10) 0.1830(8) 0.2932(6) 0.075(3) Uani 1 1 d DU B .
H20A H 1.1318 0.1775 0.3367 0.090 Uiso 1 1 calc R . .
H20B H 1.2409 0.2335 0.2910 0.090 Uiso 1 1 calc R . .
C21 C 1.2658(11) 0.1035(8) 0.2989(6) 0.084(3) Uani 1 1 d DU B .
H21A H 1.2144 0.0556 0.2929 0.101 Uiso 1 1 calc R . .
H21B H 1.3287 0.1128 0.2580 0.101 Uiso 1 1 calc R . .
C22 C 1.3251(15) 0.0802(8) 0.3727(6) 0.113(5) Uani 1 1 d DU . .
H22A H 1.2637 0.0770 0.4141 0.135 Uiso 1 1 calc R A 1
H22B H 1.3847 0.1243 0.3764 0.135 Uiso 1 1 calc R A 1
C23A C 1.387(3) -0.0054(14) 0.3786(9) 0.115(8) Uani 0.53(3) 1 d PDU B 1
H23A H 1.3441 -0.0404 0.3499 0.138 Uiso 0.53(3) 1 calc PR B 1
H23B H 1.4707 0.0035 0.3569 0.138 Uiso 0.53(3) 1 calc PR B 1
C24A C 1.3903(10) -0.0518(10) 0.4592(11) 0.148(10) Uani 0.53(3) 1 d PDU B 1
H24A H 1.3107 -0.0774 0.4768 0.178 Uiso 0.53(3) 1 calc PR B 1
H24B H 1.4110 -0.0120 0.4912 0.178 Uiso 0.53(3) 1 calc PR B 1
C25A C 1.489(4) -0.123(2) 0.4627(15) 0.139(13) Uani 0.53(3) 1 d PDU B 1
H25A H 1.4833 -0.1498 0.4197 0.208 Uiso 0.53(3) 1 calc PR B 1
H25B H 1.4756 -0.1660 0.5088 0.208 Uiso 0.53(3) 1 calc PR B 1
H25C H 1.5688 -0.0977 0.4618 0.208 Uiso 0.53(3) 1 calc PR B 1
C23B C 1.4072(17) 0.0044(10) 0.3750(12) 0.118(8) Uani 0.47(3) 1 d PDU B 2
H23C H 1.4725 0.0070 0.4092 0.141 Uiso 0.47(3) 1 calc PR B 2
H23D H 1.4444 0.0059 0.3246 0.141 Uiso 0.47(3) 1 calc PR B 2
C24B C 1.337(3) -0.0777(9) 0.401(2) 0.125(9) Uani 0.47(3) 1 d PDU B 2
H24C H 1.2929 -0.0916 0.3597 0.150 Uiso 0.47(3) 1 calc PR B 2
H24D H 1.2779 -0.0722 0.4420 0.150 Uiso 0.47(3) 1 calc PR B 2
C25B C 1.431(4) -0.1493(14) 0.4296(18) 0.122(14) Uani 0.47(3) 1 d PDU B 2
H25D H 1.4006 -0.2039 0.4222 0.183 Uiso 0.47(3) 1 calc PR B 2
H25E H 1.4418 -0.1528 0.4827 0.183 Uiso 0.47(3) 1 calc PR B 2
H25F H 1.5076 -0.1358 0.4015 0.183 Uiso 0.47(3) 1 calc PR B 2
N1 N 0.8391(6) 0.4711(5) 0.1272(4) 0.0517(17) Uani 1 1 d U C .
O1 O 0.5690(6) 0.7957(5) -0.0131(4) 0.0589(16) Uani 1 1 d U . .
O2 O 1.1260(7) 0.1907(5) 0.2250(4) 0.0698(19) Uani 1 1 d U . .
C31A C 0.8156(18) 0.3565(13) 0.4312(10) 0.129(6) Uani 0.560(11) 1 d PDU C 1
C32A C 0.6980(17) 0.3767(12) 0.4119(9) 0.098(5) Uani 0.560(11) 1 d PDU C 1
C33A C 0.675(2) 0.4433(13) 0.3483(11) 0.075(5) Uani 0.560(11) 1 d PDU C 1
C34A C 0.581(2) 0.4974(16) 0.3530(13) 0.070(5) Uani 0.560(11) 1 d PDU C 1
H34A H 0.5355 0.4874 0.3989 0.083 Uiso 0.560(11) 1 calc PR C 1
C35A C 0.544(2) 0.5667(13) 0.2977(13) 0.065(5) Uani 0.560(11) 1 d PDU C 1
C36A C 0.4409(19) 0.6285(13) 0.3136(11) 0.076(5) Uani 0.560(11) 1 d PDU C 1
H36A H 0.3724 0.5937 0.3396 0.091 Uiso 0.560(11) 1 calc PR C 1
H36B H 0.4705 0.6623 0.3483 0.091 Uiso 0.560(11) 1 calc PR C 1
C37A C 0.397(3) 0.686(2) 0.2497(14) 0.098(9) Uani 0.560(11) 1 d PDU C 1
H37A H 0.4647 0.7106 0.2162 0.147 Uiso 0.560(11) 1 calc PR C 1
H37B H 0.3517 0.7322 0.2662 0.147 Uiso 0.560(11) 1 calc PR C 1
H37C H 0.3437 0.6557 0.2232 0.147 Uiso 0.560(11) 1 calc PR C 1
O31A O 0.7384(19) 0.4448(11) 0.2884(9) 0.082(7) Uani 0.560(11) 1 d PDU C 1
O32A O 0.5881(15) 0.5923(13) 0.2306(12) 0.059(4) Uani 0.560(11) 1 d PDU C 1
F31A F 0.865(3) 0.3174(17) 0.3783(12) 0.262(13) Uani 0.560(11) 1 d PDU C 1
F32A F 0.8055(18) 0.2971(13) 0.4969(9) 0.183(9) Uani 0.560(11) 1 d PDU C 1
F33A F 0.862(2) 0.4322(14) 0.4381(12) 0.221(11) Uani 0.560(11) 1 d PDU C 1
F34A F 0.643(2) 0.2996(11) 0.4079(12) 0.187(8) Uani 0.560(11) 1 d PDU C 1
F35A F 0.648(2) 0.3979(15) 0.4768(8) 0.206(10) Uani 0.560(11) 1 d PDU C 1
C31B C 0.410(2) 0.7030(14) 0.2774(13) 0.095(6) Uani 0.440(11) 1 d PDU C 2
C32B C 0.4850(18) 0.6508(13) 0.3252(12) 0.091(5) Uani 0.440(11) 1 d PDU C 2
C33B C 0.559(2) 0.5870(15) 0.3004(14) 0.059(5) Uani 0.440(11) 1 d PDU C 2
C34B C 0.579(3) 0.5143(18) 0.3523(16) 0.074(7) Uani 0.440(11) 1 d PDU C 2
H34B H 0.5340 0.5073 0.3985 0.088 Uiso 0.440(11) 1 calc PR C 2
C35B C 0.660(3) 0.4489(17) 0.3436(15) 0.074(6) Uani 0.440(11) 1 d PDU C 2
C36B C 0.675(3) 0.3681(19) 0.4071(16) 0.094(7) Uani 0.440(11) 1 d PDU C 2
H36C H 0.6767 0.3867 0.4551 0.113 Uiso 0.440(11) 1 calc PR C 2
H36D H 0.6033 0.3317 0.4095 0.113 Uiso 0.440(11) 1 calc PR C 2
C37B C 0.781(3) 0.316(3) 0.401(2) 0.124(13) Uani 0.440(11) 1 d PDU C 2
H37D H 0.8218 0.3353 0.3515 0.187 Uiso 0.440(11) 1 calc PR C 2
H37E H 0.7570 0.2565 0.4068 0.187 Uiso 0.440(11) 1 calc PR C 2
H37F H 0.8365 0.3215 0.4394 0.187 Uiso 0.440(11) 1 calc PR C 2
O31B O 0.6034(15) 0.6036(15) 0.2340(14) 0.055(5) Uani 0.440(11) 1 d PDU C 2
O32B O 0.730(2) 0.4446(13) 0.2867(10) 0.060(5) Uani 0.440(11) 1 d PDU C 2
F31B F 0.352(2) 0.7486(14) 0.3241(13) 0.168(10) Uani 0.440(11) 1 d PDU C 2
F32B F 0.4915(17) 0.7583(9) 0.2342(13) 0.138(8) Uani 0.440(11) 1 d PDU C 2
F33B F 0.3476(17) 0.6466(13) 0.2498(11) 0.096(6) Uani 0.440(11) 1 d PDU C 2
F34B F 0.555(2) 0.7071(14) 0.3567(15) 0.174(10) Uani 0.440(11) 1 d PDU C 2
F35B F 0.393(2) 0.6140(14) 0.3774(13) 0.177(10) Uani 0.440(11) 1 d PDU C 2
C41 C 0.5738(9) 0.6138(8) -0.2218(5) 0.056(2) Uani 1 1 d U F .
C42 C 0.5243(8) 0.5809(7) -0.1489(5) 0.055(2) Uani 1 1 d U . .
C43 C 0.4263(8) 0.6230(8) -0.1226(6) 0.061(2) Uani 1 1 d U F .
H43 H 0.3914 0.6007 -0.0743 0.073 Uiso 1 1 calc R . .
C44 C 0.3805(8) 0.6929(8) -0.1629(6) 0.063(2) Uani 1 1 d U . .
H44 H 0.3154 0.7210 -0.1430 0.075 Uiso 1 1 calc R F .
C45 C 0.4292(9) 0.7250(8) -0.2353(6) 0.065(2) Uani 1 1 d U E .
C46 C 0.5283(10) 0.6813(8) -0.2632(6) 0.068(3) Uani 1 1 d U . .
H46 H 0.5612 0.7018 -0.3123 0.081 Uiso 1 1 calc R F .
C47 C 0.5832(8) 0.5071(7) -0.1108(5) 0.058(2) Uani 1 1 d U F .
H47 H 0.5548 0.4787 -0.0625 0.070 Uiso 1 1 calc R . .
C48 C 0.7420(9) 0.4077(8) -0.1104(6) 0.059(2) Uani 1 1 d U . .
C49 C 0.6931(8) 0.3336(7) -0.0704(5) 0.058(2) Uani 1 1 d U F .
H49 H 0.6086 0.3301 -0.0596 0.069 Uiso 1 1 calc R . .
C50 C 0.7623(8) 0.2648(7) -0.0458(5) 0.057(2) Uani 1 1 d U . .
H50 H 0.7260 0.2124 -0.0217 0.068 Uiso 1 1 calc R F .
C51 C 0.8903(8) 0.2715(8) -0.0560(6) 0.061(2) Uani 1 1 d U F .
C52 C 0.9403(8) 0.3447(7) -0.0906(5) 0.053(2) Uani 1 1 d U . .
H52 H 1.0255 0.3493 -0.0946 0.063 Uiso 1 1 calc R F .
C53 C 0.8716(8) 0.4151(8) -0.1213(5) 0.066(3) Uani 1 1 d U F .
H53 H 0.9085 0.4660 -0.1484 0.079 Uiso 1 1 calc R . .
C54 C 0.2736(10) 0.8272(9) -0.2635(7) 0.087(4) Uani 1 1 d DU E .
H54A H 0.2762 0.8490 -0.2170 0.104 Uiso 1 1 calc R . .
H54B H 0.2107 0.7826 -0.2566 0.104 Uiso 1 1 calc R . .
C55 C 0.2471(11) 0.8998(8) -0.3300(8) 0.097(4) Uani 1 1 d DU . .
H55A H 0.3125 0.9426 -0.3372 0.117 Uiso 1 1 calc R D 1
H55B H 0.2449 0.8769 -0.3759 0.117 Uiso 1 1 calc R D 1
C56A C 0.128(4) 0.942(4) -0.317(3) 0.131(9) Uani 0.68(4) 1 d PDU E 1
H56A H 0.0626 0.8988 -0.3071 0.158 Uiso 0.68(4) 1 calc PR E 1
H56B H 0.1312 0.9680 -0.2728 0.158 Uiso 0.68(4) 1 calc PR E 1
C57A C 0.100(2) 1.0099(18) -0.3847(18) 0.156(10) Uani 0.68(4) 1 d PDU E 1
H57A H 0.1637 1.0541 -0.3926 0.187 Uiso 0.68(4) 1 calc PR E 1
H57B H 0.1027 0.9840 -0.4291 0.187 Uiso 0.68(4) 1 calc PR E 1
C58A C -0.021(2) 1.0516(19) -0.378(2) 0.174(11) Uani 0.68(4) 1 d PDU E 1
H58A H -0.0406 1.0562 -0.3259 0.209 Uiso 0.68(4) 1 calc PR E 1
H58B H -0.0853 1.0184 -0.3945 0.209 Uiso 0.68(4) 1 calc PR E 1
C59A C -0.009(3) 1.1426(18) -0.430(3) 0.214(17) Uani 0.68(4) 1 d PDU E 1
H59A H 0.0635 1.1446 -0.4634 0.321 Uiso 0.68(4) 1 calc PR E 1
H59B H -0.0024 1.1854 -0.3999 0.321 Uiso 0.68(4) 1 calc PR E 1
H59C H -0.0798 1.1542 -0.4604 0.321 Uiso 0.68(4) 1 calc PR E 1
C56B C 0.135(9) 0.952(7) -0.321(6) 0.128(11) Uani 0.32(4) 1 d PDU E 2
H56C H 0.0621 0.9173 -0.3213 0.154 Uiso 0.32(4) 1 calc PR E 2
H56D H 0.1341 0.9694 -0.2719 0.154 Uiso 0.32(4) 1 calc PR E 2
C57B C 0.131(5) 1.031(4) -0.383(4) 0.148(12) Uani 0.32(4) 1 d PDU E 2
H57C H 0.2024 1.0667 -0.3808 0.178 Uiso 0.32(4) 1 calc PR E 2
H57D H 0.1345 1.0139 -0.4312 0.178 Uiso 0.32(4) 1 calc PR E 2
C58B C 0.018(6) 1.084(4) -0.377(3) 0.159(13) Uani 0.32(4) 1 d PDU E 2
H58C H 0.0388 1.1374 -0.3620 0.190 Uiso 0.32(4) 1 calc PR E 2
H58D H -0.0401 1.0518 -0.3388 0.190 Uiso 0.32(4) 1 calc PR E 2
C59B C -0.037(6) 1.103(3) -0.456(4) 0.154(17) Uani 0.32(4) 1 d PDU E 2
H59D H 0.0281 1.1086 -0.4943 0.231 Uiso 0.32(4) 1 calc PR E 2
H59E H -0.0833 1.1553 -0.4618 0.231 Uiso 0.32(4) 1 calc PR E 2
H59F H -0.0898 1.0555 -0.4597 0.231 Uiso 0.32(4) 1 calc PR E 2
C60 C 1.0797(8) 0.2014(7) -0.0477(6) 0.067(3) Uani 1 1 d DU F .
H60A H 1.1181 0.2406 -0.0208 0.081 Uiso 1 1 calc R . .
H60B H 1.0965 0.2223 -0.1019 0.081 Uiso 1 1 calc R . .
C61 C 1.1285(9) 0.1124(7) -0.0234(6) 0.075(3) Uani 1 1 d DU . .
H61A H 1.0902 0.0749 -0.0520 0.090 Uiso 1 1 calc R . .
H61B H 1.2160 0.1134 -0.0363 0.090 Uiso 1 1 calc R . .
C62 C 1.1089(9) 0.0742(7) 0.0585(6) 0.076(3) Uani 1 1 d DU . .
H62A H 1.1391 0.1147 0.0872 0.092 Uiso 1 1 calc R . .
H62B H 1.0213 0.0672 0.0703 0.092 Uiso 1 1 calc R . .
C63 C 1.1688(12) -0.0100(6) 0.0841(7) 0.092(4) Uani 1 1 d DU . .
H63A H 1.2572 -0.0026 0.0777 0.111 Uiso 1 1 calc R . .
H63B H 1.1445 -0.0498 0.0530 0.111 Uiso 1 1 calc R . .
C64 C 1.1343(16) -0.0474(9) 0.1655(7) 0.124(5) Uani 1 1 d DU . .
H64A H 1.0476 -0.0621 0.1707 0.149 Uiso 1 1 calc R . .
H64B H 1.1483 -0.0045 0.1958 0.149 Uiso 1 1 calc R . .
C65 C 1.2102(17) -0.1289(9) 0.1948(9) 0.121(5) Uani 1 1 d DU . .
H65A H 1.1925 -0.1726 0.1669 0.181 Uiso 1 1 calc R . .
H65B H 1.1896 -0.1504 0.2479 0.181 Uiso 1 1 calc R . .
H65C H 1.2961 -0.1147 0.1881 0.181 Uiso 1 1 calc R . .
N41 N 0.6779(7) 0.4786(6) -0.1436(4) 0.0573(18) Uani 1 1 d U F .
O41 O 0.3886(7) 0.7937(5) -0.2814(4) 0.078(2) Uani 1 1 d U . .
O42 O 0.9515(6) 0.1974(5) -0.0307(4) 0.0616(17) Uani 1 1 d U . .
C71 C 0.755(3) 0.7215(17) -0.5000(14) 0.165(7) Uani 0.454(15) 1 d PDU F 1
C72 C 0.7243(19) 0.6368(15) -0.4856(10) 0.110(5) Uani 0.454(15) 1 d PDU F 1
C73 C 0.7514(17) 0.5867(14) -0.4131(10) 0.081(5) Uani 0.454(15) 1 d PDU F 1
C74 C 0.826(2) 0.5207(17) -0.4143(12) 0.087(6) Uani 0.454(15) 1 d PDU F 1
H74 H 0.8572 0.5143 -0.4618 0.104 Uiso 0.454(15) 1 calc PR F 1
C75 C 0.861(2) 0.4606(17) -0.3526(12) 0.093(7) Uani 0.454(15) 1 d PDU F 1
C76 C 0.954(3) 0.390(2) -0.3618(14) 0.106(8) Uani 0.454(15) 1 d PDU F 1
H76A H 0.9087 0.3430 -0.3754 0.127 Uiso 0.454(15) 1 calc PR F 1
H76B H 1.0089 0.4135 -0.4051 0.127 Uiso 0.454(15) 1 calc PR F 1
C77 C 1.028(4) 0.352(3) -0.3012(13) 0.119(12) Uani 0.454(15) 1 d PDU F 1
H77A H 1.0661 0.3972 -0.2817 0.179 Uiso 0.454(15) 1 calc PR F 1
H77B H 1.0907 0.3173 -0.3194 0.179 Uiso 0.454(15) 1 calc PR F 1
H77C H 0.9783 0.3165 -0.2615 0.179 Uiso 0.454(15) 1 calc PR F 1
O71 O 0.6958(16) 0.6067(12) -0.3571(8) 0.087(6) Uani 0.454(15) 1 d PDU F 1
O72 O 0.833(2) 0.4616(16) -0.2841(12) 0.073(6) Uani 0.454(15) 1 d PDU F 1
F71 F 0.730(4) 0.750(3) -0.5724(13) 0.207(13) Uani 0.454(15) 1 d PDU F 1
F72 F 0.875(3) 0.711(2) -0.485(2) 0.194(11) Uani 0.454(15) 1 d PDU F 1
F73 F 0.686(4) 0.750(2) -0.4464(16) 0.215(13) Uani 0.454(15) 1 d PDU F 1
F74 F 0.759(2) 0.6032(18) -0.5486(10) 0.147(9) Uani 0.454(15) 1 d PDU F 1
F75 F 0.6007(15) 0.644(2) -0.4956(9) 0.150(9) Uani 0.454(15) 1 d PDU F 1
C171 C 0.726(2) 0.7357(17) -0.4899(13) 0.164(7) Uani 0.546(15) 1 d PDU F 2
C172 C 0.787(2) 0.6586(14) -0.4792(11) 0.135(5) Uani 0.546(15) 1 d PDU F 2
C173 C 0.8016(19) 0.6082(14) -0.4052(10) 0.100(6) Uani 0.546(15) 1 d PDU F 2
C174 C 0.886(2) 0.5473(17) -0.4015(13) 0.117(7) Uani 0.546(15) 1 d PDU F 2
H174 H 0.9381 0.5501 -0.4448 0.140 Uiso 0.546(15) 1 calc PR F 2
C175 C 0.907(2) 0.4806(16) -0.3415(13) 0.103(7) Uani 0.546(15) 1 d PDU F 2
C176 C 1.008(3) 0.412(2) -0.3420(17) 0.142(11) Uani 0.546(15) 1 d PDU F 2
H17C H 0.9921 0.3799 -0.3810 0.170 Uiso 0.546(15) 1 calc PR F 2
H17D H 1.0864 0.4412 -0.3553 0.170 Uiso 0.546(15) 1 calc PR F 2
C177 C 1.016(5) 0.352(3) -0.2709(19) 0.175(15) Uani 0.546(15) 1 d PDU F 2
H17E H 0.9587 0.3055 -0.2682 0.263 Uiso 0.546(15) 1 calc PR F 2
H17F H 0.9974 0.3813 -0.2301 0.263 Uiso 0.546(15) 1 calc PR F 2
H17G H 1.0980 0.3291 -0.2667 0.263 Uiso 0.546(15) 1 calc PR F 2
O171 O 0.7263(17) 0.6179(11) -0.3541(7) 0.087(5) Uani 0.546(15) 1 d PDU F 2
O172 O 0.851(2) 0.4701(15) -0.2766(11) 0.085(5) Uani 0.546(15) 1 d PDU F 2
F171 F 0.738(4) 0.768(2) -0.5654(12) 0.218(12) Uani 0.546(15) 1 d PDU F 2
F172 F 0.8152(19) 0.7674(12) -0.4531(8) 0.133(7) Uani 0.546(15) 1 d PDU F 2
F173 F 0.6140(19) 0.708(2) -0.4656(16) 0.196(11) Uani 0.546(15) 1 d PDU F 2
F174 F 0.897(2) 0.6787(18) -0.5220(11) 0.198(10) Uani 0.546(15) 1 d PDU F 2
F175 F 0.712(3) 0.6198(18) -0.5225(14) 0.216(10) Uani 0.546(15) 1 d PDU F 2

loop_
_atom_site_aniso_label
_atom_site_aniso_U_11
_atom_site_aniso_U_22
_atom_site_aniso_U_33
_atom_site_aniso_U_23
_atom_site_aniso_U_13
_atom_site_aniso_U_12
Pd1 0.0478(5) 0.0624(6) 0.0519(5) -0.0191(4) 0.0112(3) -0.0126(3)
Pd2 0.0667(6) 0.0996(8) 0.0456(5) -0.0213(5) 0.0163(4) -0.0034(5)
C1 0.041(5) 0.067(6) 0.052(4) -0.012(4) 0.018(4) -0.014(4)
C2 0.047(5) 0.062(6) 0.047(4) -0.020(4) 0.004(4) -0.019(4)
C3 0.051(5) 0.069(6) 0.052(4) -0.032(4) 0.011(4) -0.016(4)
C4 0.051(5) 0.071(6) 0.045(5) -0.014(4) 0.007(4) -0.019(4)
C5 0.041(5) 0.060(6) 0.058(5) -0.019(4) 0.000(4) -0.013(4)
C6 0.052(5) 0.058(6) 0.053(5) -0.014(4) 0.008(4) -0.017(4)
C7 0.043(5) 0.067(6) 0.056(5) -0.027(4) 0.006(4) -0.016(4)
C8 0.048(5) 0.059(5) 0.052(5) -0.018(4) 0.012(4) -0.013(4)
C9 0.041(5) 0.080(6) 0.059(6) -0.030(5) 0.009(4) -0.014(4)
C10 0.054(6) 0.065(6) 0.066(6) -0.021(5) 0.016(4) -0.006(4)
C11 0.052(5) 0.060(6) 0.067(6) -0.014(5) 0.016(4) -0.008(4)
C12 0.065(6) 0.074(7) 0.051(6) -0.009(5) 0.019(4) -0.011(5)
C13 0.057(6) 0.064(6) 0.044(5) -0.014(4) 0.011(4) -0.007(4)
C14 0.059(6) 0.073(7) 0.071(6) -0.010(5) -0.001(5) -0.010(5)
C15 0.065(6) 0.066(7) 0.072(6) -0.012(5) 0.010(5) -0.009(5)
C16 0.058(6) 0.085(8) 0.068(6) -0.010(5) 0.001(5) 0.003(5)
C17 0.076(7) 0.093(9) 0.071(7) -0.022(6) 0.009(6) 0.018(6)
C18 0.139(12) 0.107(11) 0.086(8) -0.004(7) 0.006(9) 0.056(9)
C19 0.115(12) 0.193(18) 0.085(10) -0.013(10) -0.001(9) 0.088(12)
C20 0.071(7) 0.099(8) 0.052(6) -0.011(6) 0.016(4) 0.008(6)
C21 0.081(8) 0.094(9) 0.082(7) -0.028(7) 0.000(6) 0.020(6)
C22 0.144(12) 0.109(10) 0.080(8) -0.006(8) -0.014(8) 0.037(8)
C23A 0.145(17) 0.118(15) 0.079(12) -0.015(12) 0.002(13) 0.047(13)
C24A 0.21(2) 0.130(17) 0.093(14) 0.001(13) -0.001(16) 0.077(15)
C25A 0.19(3) 0.15(3) 0.10(2) -0.055(17) -0.05(2) 0.08(2)
C23B 0.158(18) 0.115(13) 0.074(15) -0.006(13) -0.014(13) 0.049(11)
C24B 0.18(2) 0.116(12) 0.078(17) -0.014(15) 0.001(16) 0.041(13)
C25B 0.18(3) 0.112(17) 0.06(2) 0.003(17) 0.046(19) 0.04(2)
N1 0.038(4) 0.070(5) 0.048(4) -0.017(3) 0.007(3) -0.012(3)
O1 0.052(4) 0.068(4) 0.054(4) -0.007(3) 0.000(3) -0.008(3)
O2 0.071(5) 0.068(5) 0.064(4) -0.003(4) 0.011(3) 0.001(3)
C31A 0.112(12) 0.164(16) 0.085(14) 0.033(11) -0.008(10) 0.010(10)
C32A 0.100(10) 0.132(11) 0.055(8) 0.000(8) 0.000(8) -0.009(8)
C33A 0.071(10) 0.098(10) 0.052(7) -0.009(8) 0.012(8) -0.003(8)
C34A 0.075(11) 0.074(11) 0.060(10) -0.019(8) 0.025(9) -0.024(8)
C35A 0.069(10) 0.067(11) 0.064(8) -0.032(7) 0.016(7) -0.015(7)
C36A 0.086(12) 0.082(12) 0.074(10) -0.053(9) 0.015(8) -0.010(8)
C37A 0.10(2) 0.11(2) 0.098(15) -0.046(14) 0.021(16) 0.030(14)
O31A 0.074(13) 0.090(13) 0.071(8) -0.001(9) 0.026(9) 0.009(10)
O32A 0.052(8) 0.081(10) 0.051(6) -0.028(6) 0.009(6) -0.009(6)
F31A 0.30(3) 0.26(2) 0.167(16) 0.052(15) 0.083(19) 0.17(2)
F32A 0.177(18) 0.209(18) 0.119(12) 0.071(13) -0.019(11) 0.012(14)
F33A 0.195(19) 0.228(17) 0.20(2) 0.078(13) -0.131(16) -0.096(15)
F34A 0.200(18) 0.125(11) 0.205(19) 0.050(10) -0.066(16) -0.041(12)
F35A 0.27(2) 0.25(2) 0.062(8) 0.032(10) 0.063(12) 0.121(17)
C31B 0.075(13) 0.107(14) 0.111(15) -0.046(9) 0.015(8) 0.006(7)
C32B 0.082(13) 0.114(12) 0.090(12) -0.058(8) 0.009(7) 0.007(8)
C33B 0.058(10) 0.064(10) 0.064(9) -0.036(7) 0.008(7) -0.023(8)
C34B 0.083(13) 0.080(12) 0.059(11) -0.022(9) 0.020(11) -0.022(10)
C35B 0.077(12) 0.089(11) 0.053(9) -0.007(9) 0.007(9) -0.005(9)
C36B 0.089(14) 0.112(14) 0.070(12) 0.006(10) 0.010(12) -0.006(11)
C37B 0.12(2) 0.12(2) 0.11(2) 0.038(19) 0.02(2) 0.023(16)
O31B 0.058(11) 0.060(10) 0.056(8) -0.032(7) 0.007(8) -0.015(8)
O32B 0.056(12) 0.074(12) 0.055(7) -0.023(7) -0.008(8) -0.010(9)
F31B 0.20(2) 0.133(19) 0.18(2) -0.064(15) 0.041(15) 0.067(15)
F32B 0.130(14) 0.046(9) 0.24(2) -0.040(9) 0.054(13) 0.008(7)
F33B 0.084(12) 0.105(14) 0.095(12) -0.013(10) 0.000(9) -0.015(9)
F34B 0.185(18) 0.160(18) 0.24(2) -0.171(18) -0.100(15) 0.078(12)
F35B 0.182(17) 0.175(19) 0.143(17) 0.006(12) 0.102(14) 0.078(12)
C41 0.050(5) 0.083(7) 0.039(4) -0.021(4) 0.004(3) -0.010(4)
C42 0.044(5) 0.084(7) 0.044(4) -0.027(4) 0.005(4) -0.014(4)
C43 0.038(5) 0.098(7) 0.050(5) -0.023(5) 0.010(4) -0.025(4)
C44 0.038(5) 0.092(7) 0.059(5) -0.021(5) 0.009(4) -0.013(4)
C45 0.056(6) 0.075(7) 0.065(6) -0.018(5) 0.004(5) -0.008(4)
C46 0.063(6) 0.085(7) 0.055(6) -0.015(5) 0.014(5) -0.013(4)
C47 0.043(5) 0.091(7) 0.043(5) -0.019(4) 0.008(4) -0.024(4)
C48 0.051(4) 0.078(6) 0.054(5) -0.027(4) 0.008(4) -0.019(4)
C49 0.037(4) 0.086(6) 0.055(6) -0.026(5) 0.004(4) -0.011(4)
C50 0.047(4) 0.072(6) 0.051(5) -0.016(5) 0.014(4) -0.026(4)
C51 0.040(4) 0.090(6) 0.059(6) -0.027(5) 0.003(4) -0.009(4)
C52 0.033(4) 0.074(6) 0.057(6) -0.030(5) 0.013(4) -0.019(4)
C53 0.042(4) 0.112(7) 0.042(5) -0.013(5) 0.000(4) -0.017(4)
C54 0.053(6) 0.101(9) 0.099(9) -0.005(7) 0.002(6) 0.000(5)
C55 0.086(7) 0.076(8) 0.117(10) 0.005(7) 0.007(7) -0.008(5)
C56A 0.069(11) 0.088(15) 0.211(17) 0.029(12) -0.007(11) -0.008(11)
C57A 0.090(13) 0.099(16) 0.241(18) 0.050(13) -0.008(14) -0.012(11)
C58A 0.078(14) 0.126(19) 0.28(2) 0.056(17) -0.021(16) -0.010(12)
C59A 0.18(3) 0.09(2) 0.33(4) 0.04(2) -0.05(3) 0.011(18)
C56B 0.066(16) 0.092(19) 0.20(2) 0.022(15) -0.011(16) -0.007(13)
C57B 0.090(19) 0.091(19) 0.23(2) 0.032(16) -0.011(18) -0.013(16)
C58B 0.09(2) 0.10(2) 0.25(2) 0.04(2) -0.03(2) -0.005(16)
C59B 0.15(3) 0.04(3) 0.27(3) -0.01(3) -0.07(3) 0.00(3)
C60 0.046(5) 0.078(6) 0.086(7) -0.038(5) 0.007(5) -0.010(5)
C61 0.044(5) 0.078(7) 0.112(7) -0.042(6) 0.014(5) -0.017(4)
C62 0.050(6) 0.085(7) 0.103(7) -0.041(5) -0.007(6) -0.003(5)
C63 0.099(9) 0.070(7) 0.120(8) -0.042(6) -0.022(8) -0.019(6)
C64 0.177(15) 0.101(10) 0.108(8) -0.040(7) -0.052(10) 0.014(9)
C65 0.155(15) 0.077(10) 0.137(12) -0.036(8) -0.021(11) 0.009(9)
N41 0.048(4) 0.083(5) 0.044(4) -0.020(3) 0.002(3) -0.017(3)
O41 0.067(4) 0.088(6) 0.074(5) -0.009(4) 0.022(4) -0.005(4)
O42 0.046(3) 0.068(4) 0.076(5) -0.026(4) 0.004(3) -0.021(3)
C71 0.213(15) 0.186(13) 0.084(12) -0.007(11) 0.012(14) 0.009(15)
C72 0.110(11) 0.194(12) 0.035(7) -0.044(9) -0.017(11) 0.021(11)
C73 0.053(11) 0.155(13) 0.039(6) -0.032(8) 0.011(7) -0.001(9)
C74 0.078(14) 0.149(15) 0.042(8) -0.043(9) 0.000(10) 0.003(11)
C75 0.087(15) 0.151(15) 0.050(8) -0.042(9) 0.005(10) 0.021(11)
C76 0.092(17) 0.181(19) 0.061(12) -0.065(12) 0.002(11) 0.038(14)
C77 0.23(3) 0.10(2) 0.018(12) 0.004(15) 0.023(14) 0.09(2)
O71 0.058(11) 0.158(15) 0.042(6) -0.017(8) 0.012(7) 0.023(10)
O72 0.068(11) 0.111(13) 0.046(7) -0.035(8) 0.003(7) 0.009(9)
F71 0.29(3) 0.24(3) 0.075(11) -0.001(15) -0.001(16) 0.03(3)
F72 0.224(16) 0.17(2) 0.19(3) -0.04(2) -0.046(18) -0.040(16)
F73 0.33(3) 0.21(2) 0.111(15) -0.069(17) 0.01(2) 0.04(3)
F74 0.149(16) 0.27(2) 0.035(8) -0.059(12) 0.040(9) -0.020(16)
F75 0.100(10) 0.30(3) 0.029(8) 0.003(13) -0.010(8) 0.039(12)
C171 0.188(13) 0.198(14) 0.092(12) 0.001(11) -0.005(11) 0.018(12)
C172 0.201(13) 0.136(12) 0.063(8) -0.017(9) 0.041(9) -0.018(11)
C173 0.106(14) 0.143(14) 0.055(7) -0.039(8) 0.031(8) 0.007(10)
C174 0.118(16) 0.155(16) 0.080(11) -0.040(10) 0.030(12) 0.008(11)
C175 0.104(14) 0.148(14) 0.069(10) -0.054(9) 0.010(9) 0.023(11)
C176 0.16(2) 0.16(2) 0.120(19) -0.070(14) 0.048(16) 0.045(16)
C177 0.22(3) 0.20(3) 0.13(2) -0.088(19) -0.07(3) 0.12(3)
O171 0.075(10) 0.135(12) 0.045(6) -0.013(6) 0.029(6) -0.020(8)
O172 0.074(10) 0.130(12) 0.067(8) -0.063(8) 0.008(7) 0.007(8)
F171 0.32(3) 0.24(3) 0.077(11) 0.006(14) -0.021(13) 0.03(2)
F172 0.205(16) 0.137(13) 0.054(8) -0.031(8) 0.069(9) -0.050(13)
F173 0.168(12) 0.25(3) 0.15(2) 0.032(19) -0.057(12) 0.002(13)
F174 0.273(17) 0.22(2) 0.094(13) -0.041(12) 0.114(14) 0.006(15)
F175 0.28(2) 0.28(2) 0.106(18) -0.077(17) -0.052(17) 0.04(2)

loop_
_atom_type_symbol
_atom_type_description
_atom_type_scat_dispersion_real
_atom_type_scat_dispersion_imag
_atom_type_scat_source
C C 0.0033 0.0016 'International Tables Vol C Tables 4.2.6.8 and 6.1.1.4'
H H 0.0000 0.0000 'International Tables Vol C Tables 4.2.6.8 and 6.1.1.4'
N N 0.0061 0.0033 'International Tables Vol C Tables 4.2.6.8 and 6.1.1.4'
O O 0.0106 0.0060 'International Tables Vol C Tables 4.2.6.8 and 6.1.1.4'
F F 0.0171 0.0103 'International Tables Vol C Tables 4.2.6.8 and 6.1.1.4'
Pd Pd -0.9988 1.0072 'International Tables Vol C Tables 4.2.6.8 and 6.1.1.4'

loop_
_geom_angle_atom_site_label_1
_geom_angle_atom_site_label_2
_geom_angle_atom_site_label_3
_geom_angle
_geom_angle_site_symmetry_1
_geom_angle_site_symmetry_3
_geom_angle_publ_flag
C1 Pd1 O32A 91.4(7) . . ?
C1 Pd1 N1 81.1(4) . . ?
O32A Pd1 N1 170.7(6) . . ?
C1 Pd1 O31B 91.2(8) . . ?
O32A Pd1 O31B 7.6(10) . . ?
N1 Pd1 O31B 172.1(8) . . ?
C1 Pd1 O32B 176.1(7) . . ?
O32A Pd1 O32B 90.2(12) . . ?
N1 Pd1 O32B 96.9(8) . . ?
O31B Pd1 O32B 90.9(8) . . ?
C1 Pd1 O31A 176.7(7) . . ?
O32A Pd1 O31A 91.6(7) . . ?
N1 Pd1 O31A 95.7(7) . . ?
O31B Pd1 O31A 92.0(12) . . ?
O32B Pd1 O31A 2.6(11) . . ?
C41 Pd2 O71 89.2(6) . . ?
C41 Pd2 O171 92.6(6) . . ?
O71 Pd2 O171 11.3(7) . . ?
C41 Pd2 N41 82.1(4) . . ?
O71 Pd2 N41 166.9(5) . . ?
O171 Pd2 N41 174.6(6) . . ?
C41 Pd2 O72 173.1(9) . . ?
O71 Pd2 O72 90.4(7) . . ?
O171 Pd2 O72 88.3(9) . . ?
N41 Pd2 O72 97.1(7) . . ?
C41 Pd2 O172 177.4(7) . . ?
O71 Pd2 O172 93.1(9) . . ?
O171 Pd2 O172 89.5(7) . . ?
N41 Pd2 O172 95.7(6) . . ?
O72 Pd2 O172 8.4(15) . . ?
C6 C1 C2 121.3(9) . . ?
C6 C1 Pd1 125.8(7) . . ?
C2 C1 Pd1 112.9(8) . . ?
C1 C2 C3 119.9(9) . . ?
C1 C2 C7 115.1(9) . . ?
C3 C2 C7 125.0(9) . . ?
C4 C3 C2 118.8(9) . . ?
C4 C3 H3 120.6 . . ?
C2 C3 H3 120.6 . . ?
C5 C4 C3 120.6(9) . . ?
C5 C4 H4 119.7 . . ?
C3 C4 H4 119.7 . . ?
O1 C5 C4 124.5(9) . . ?
O1 C5 C6 114.2(9) . . ?
C4 C5 C6 121.2(10) . . ?
C1 C6 C5 118.0(9) . . ?
C1 C6 H6 121.0 . . ?
C5 C6 H6 121.0 . . ?
N1 C7 C2 116.8(9) . . ?
N1 C7 H7 121.6 . . ?
C2 C7 H7 121.6 . . ?
C13 C8 C9 119.2(9) . . ?
C13 C8 N1 119.9(9) . . ?
C9 C8 N1 120.9(9) . . ?
C10 C9 C8 119.6(9) . . ?
C10 C9 H9 120.2 . . ?
C8 C9 H9 120.2 . . ?
C9 C10 C11 121.5(10) . . ?
C9 C10 H10 119.2 . . ?
C11 C10 H10 119.2 . . ?
O2 C11 C10 116.6(10) . . ?
O2 C11 C12 126.3(10) . . ?
C10 C11 C12 117.1(10) . . ?
C13 C12 C11 122.9(10) . . ?
C13 C12 H12 118.6 . . ?
C11 C12 H12 118.6 . . ?
C12 C13 C8 119.6(10) . . ?
C12 C13 H13 120.2 . . ?
C8 C13 H13 120.2 . . ?
O1 C14 C15 106.3(8) . . ?
O1 C14 H14A 110.5 . . ?
C15 C14 H14A 110.5 . . ?
O1 C14 H14B 110.5 . . ?
C15 C14 H14B 110.5 . . ?
H14A C14 H14B 108.7 . . ?
C16 C15 C14 111.2(8) . . ?
C16 C15 H15A 109.4 . . ?
C14 C15 H15A 109.4 . . ?
C16 C15 H15B 109.4 . . ?
C14 C15 H15B 109.4 . . ?
H15A C15 H15B 108.0 . . ?
C15 C16 C17 111.3(8) . . ?
C15 C16 H16A 109.4 . . ?
C17 C16 H16A 109.4 . . ?
C15 C16 H16B 109.4 . . ?
C17 C16 H16B 109.4 . . ?
H16A C16 H16B 108.0 . . ?
C18 C17 C16 111.7(8) . . ?
C18 C17 H17A 109.3 . . ?
C16 C17 H17A 109.3 . . ?
C18 C17 H17B 109.3 . . ?
C16 C17 H17B 109.3 . . ?
H17A C17 H17B 107.9 . . ?
C17 C18 C19 108.9(9) . . ?
C17 C18 H18A 109.9 . . ?
C19 C18 H18A 109.9 . . ?
C17 C18 H18B 109.9 . . ?
C19 C18 H18B 109.9 . . ?
H18A C18 H18B 108.3 . . ?
C18 C19 H19A 109.5 . . ?
C18 C19 H19B 109.5 . . ?
H19A C19 H19B 109.5 . . ?
C18 C19 H19C 109.5 . . ?
H19A C19 H19C 109.5 . . ?
H19B C19 H19C 109.5 . . ?
O2 C20 C21 105.8(9) . . ?
O2 C20 H20A 110.6 . . ?
C21 C20 H20A 110.6 . . ?
O2 C20 H20B 110.6 . . ?
C21 C20 H20B 110.6 . . ?
H20A C20 H20B 108.7 . . ?
C22 C21 C20 112.1(8) . . ?
C22 C21 H21A 109.2 . . ?
C20 C21 H21A 109.2 . . ?
C22 C21 H21B 109.2 . . ?
C20 C21 H21B 109.2 . . ?
H21A C21 H21B 107.9 . . ?
C21 C22 C23B 111.0(9) . . ?
C21 C22 C23A 109.4(8) . . ?
C23B C22 C23A 10.2(18) . . ?
C21 C22 H22A 109.8 . . ?
C23B C22 H22A 117.2 . . ?
C23A C22 H22A 109.8 . . ?
C21 C22 H22B 109.8 . . ?
C23B C22 H22B 100.2 . . ?
C23A C22 H22B 109.8 . . ?
H22A C22 H22B 108.2 . . ?
C24A C23A C22 110.7(9) . . ?
C24A C23A H23A 109.5 . . ?
C22 C23A H23A 109.5 . . ?
C24A C23A H23B 109.5 . . ?
C22 C23A H23B 109.5 . . ?
H23A C23A H23B 108.1 . . ?
C23A C24A C25A 106.9(9) . . ?
C23A C24A H24A 110.3 . . ?
C25A C24A H24A 110.3 . . ?
C23A C24A H24B 110.3 . . ?
C25A C24A H24B 110.3 . . ?
H24A C24A H24B 108.6 . . ?
C24A C25A H25A 109.5 . . ?
C24A C25A H25B 109.5 . . ?
H25A C25A H25B 109.5 . . ?
C24A C25A H25C 109.5 . . ?
H25A C25A H25C 109.5 . . ?
H25B C25A H25C 109.5 . . ?
C22 C23B C24B 110.4(9) . . ?
C22 C23B H23C 109.6 . . ?
C24B C23B H23C 109.6 . . ?
C22 C23B H23D 109.6 . . ?
C24B C23B H23D 109.6 . . ?
H23C C23B H23D 108.1 . . ?
C23B C24B C25B 107.1(10) . . ?
C23B C24B H24C 110.3 . . ?
C25B C24B H24C 110.3 . . ?
C23B C24B H24D 110.3 . . ?
C25B C24B H24D 110.3 . . ?
H24C C24B H24D 108.6 . . ?
C24B C25B H25D 109.5 . . ?
C24B C25B H25E 109.5 . . ?
H25D C25B H25E 109.5 . . ?
C24B C25B H25F 109.5 . . ?
H25D C25B H25F 109.5 . . ?
H25E C25B H25F 109.5 . . ?
C7 N1 C8 119.1(8) . . ?
C7 N1 Pd1 113.8(7) . . ?
C8 N1 Pd1 127.0(6) . . ?
C5 O1 C14 116.1(8) . . ?
C11 O2 C20 117.2(8) . . ?
F31A C31A F33A 119.1(18) . . ?
F31A C31A F32A 107.5(16) . . ?
F33A C31A F32A 114.1(16) . . ?
F31A C31A C32A 106.6(16) . . ?
F33A C31A C32A 103.1(15) . . ?
F32A C31A C32A 105.3(14) . . ?
C31A C32A F35A 101.9(13) . . ?
C31A C32A F34A 106.0(14) . . ?
F35A C32A F34A 105.3(16) . . ?
C31A C32A C33A 119.9(14) . . ?
F35A C32A C33A 110.0(13) . . ?
F34A C32A C33A 112.4(13) . . ?
O31A C33A C34A 122.9(17) . . ?
O31A C33A C32A 117.9(15) . . ?
C34A C33A C32A 118.9(16) . . ?
C33A C34A C35A 128.1(15) . . ?
C33A C34A H34A 116.0 . . ?
C35A C34A H34A 116.0 . . ?
O32A C35A C34A 128.4(17) . . ?
O32A C35A C36A 109.4(15) . . ?
C34A C35A C36A 122.2(16) . . ?
C37A C36A C35A 116.4(16) . . ?
C37A C36A H36A 108.2 . . ?
C35A C36A H36A 108.2 . . ?
C37A C36A H36B 108.2 . . ?
C35A C36A H36B 108.2 . . ?
H36A C36A H36B 107.3 . . ?
C36A C37A H37A 109.5 . . ?
C36A C37A H37B 109.5 . . ?
H37A C37A H37B 109.5 . . ?
C36A C37A H37C 109.5 . . ?
H37A C37A H37C 109.5 . . ?
H37B C37A H37C 109.5 . . ?
C33A O31A Pd1 126.2(15) . . ?
C35A O32A Pd1 122.5(14) . . ?
F33B C31B F32B 122(2) . . ?
F33B C31B F31B 119(2) . . ?
F32B C31B F31B 105.7(19) . . ?
F33B C31B C32B 102.3(18) . . ?
F32B C31B C32B 101.7(18) . . ?
F31B C31B C32B 102.2(18) . . ?
C31B C32B F35B 96.1(16) . . ?
C31B C32B F34B 105.2(17) . . ?
F35B C32B F34B 109.5(19) . . ?
C31B C32B C33B 121.5(17) . . ?
F35B C32B C33B 111.8(16) . . ?
F34B C32B C33B 111.5(15) . . ?
O31B C33B C34B 125.5(19) . . ?
O31B C33B C32B 118.0(17) . . ?
C34B C33B C32B 116.4(19) . . ?
C33B C34B C35B 126.1(17) . . ?
C33B C34B H34B 116.9 . . ?
C35B C34B H34B 116.9 . . ?
O32B C35B C34B 128(2) . . ?
O32B C35B C36B 110.4(17) . . ?
C34B C35B C36B 121.7(19) . . ?
C37B C36B C35B 116.9(19) . . ?
C37B C36B H36C 108.1 . . ?
C35B C36B H36C 108.1 . . ?
C37B C36B H36D 108.1 . . ?
C35B C36B H36D 108.1 . . ?
H36C C36B H36D 107.3 . . ?
C36B C37B H37D 109.5 . . ?
C36B C37B H37E 109.5 . . ?
H37D C37B H37E 109.5 . . ?
C36B C37B H37F 109.5 . . ?
H37D C37B H37F 109.5 . . ?
H37E C37B H37F 109.5 . . ?
C33B O31B Pd1 126.6(17) . . ?
C35B O32B Pd1 122.1(17) . . ?
C46 C41 C42 120.7(10) . . ?
C46 C41 Pd2 126.5(8) . . ?
C42 C41 Pd2 112.8(8) . . ?
C43 C42 C41 118.3(10) . . ?
C43 C42 C47 127.6(9) . . ?
C41 C42 C47 114.1(9) . . ?
C44 C43 C42 122.1(10) . . ?
C44 C43 H43 118.9 . . ?
C42 C43 H43 118.9 . . ?
C43 C44 C45 119.4(10) . . ?
C43 C44 H44 120.3 . . ?
C45 C44 H44 120.3 . . ?
O41 C45 C44 124.5(10) . . ?
O41 C45 C46 116.7(10) . . ?
C44 C45 C46 118.8(11) . . ?
C41 C46 C45 120.7(10) . . ?
C41 C46 H46 119.7 . . ?
C45 C46 H46 119.7 . . ?
N41 C47 C42 118.9(9) . . ?
N41 C47 H47 120.6 . . ?
C42 C47 H47 120.6 . . ?
C49 C48 N41 125.6(9) . . ?
C49 C48 C53 119.1(10) . . ?
N41 C48 C53 115.3(10) . . ?
C50 C49 C48 121.4(9) . . ?
C50 C49 H49 119.3 . . ?
C48 C49 H49 119.3 . . ?
C49 C50 C51 119.8(10) . . ?
C49 C50 H50 120.1 . . ?
C51 C50 H50 120.1 . . ?
C52 C51 O42 125.4(9) . . ?
C52 C51 C50 119.7(10) . . ?
O42 C51 C50 114.9(10) . . ?
C51 C52 C53 122.1(9) . . ?
C51 C52 H52 118.9 . . ?
C53 C52 H52 118.9 . . ?
C52 C53 C48 117.6(10) . . ?
C52 C53 H53 121.2 . . ?
C48 C53 H53 121.2 . . ?
O41 C54 C55 105.9(9) . . ?
O41 C54 H54A 110.5 . . ?
C55 C54 H54A 110.5 . . ?
O41 C54 H54B 110.5 . . ?
C55 C54 H54B 110.5 . . ?
H54A C54 H54B 108.7 . . ?
C56A C55 C56B 7(7) . . ?
C56A C55 C54 111.0(11) . . ?
C56B C55 C54 116(2) . . ?
C56A C55 H55A 109.4 . . ?
C56B C55 H55A 102.8 . . ?
C54 C55 H55A 109.4 . . ?
C56A C55 H55B 109.4 . . ?
C56B C55 H55B 110.6 . . ?
C54 C55 H55B 109.4 . . ?
H55A C55 H55B 108.0 . . ?
C57A C56A C55 110.1(13) . . ?
C57A C56A H56A 109.6 . . ?
C55 C56A H56A 109.6 . . ?
C57A C56A H56B 109.6 . . ?
C55 C56A H56B 109.6 . . ?
H56A C56A H56B 108.2 . . ?
C58A C57A C56A 113.4(15) . . ?
C58A C57A H57A 108.9 . . ?
C56A C57A H57A 108.9 . . ?
C58A C57A H57B 108.9 . . ?
C56A C57A H57B 108.9 . . ?
H57A C57A H57B 107.7 . . ?
C57A C58A C59A 105.4(14) . . ?
C57A C58A H58A 110.7 . . ?
C59A C58A H58A 110.7 . . ?
C57A C58A H58B 110.7 . . ?
C59A C58A H58B 110.7 . . ?
H58A C58A H58B 108.8 . . ?
C58A C59A H59A 109.5 . . ?
C58A C59A H59B 109.5 . . ?
H59A C59A H59B 109.5 . . ?
C58A C59A H59C 109.5 . . ?
H59A C59A H59C 109.5 . . ?
H59B C59A H59C 109.5 . . ?
C57B C56B C55 111(2) . . ?
C57B C56B H56C 109.4 . . ?
C55 C56B H56C 109.4 . . ?
C57B C56B H56D 109.4 . . ?
C55 C56B H56D 109.4 . . ?
H56C C56B H56D 108.0 . . ?
C58B C57B C56B 112.7(18) . . ?
C58B C57B H57C 109.1 . . ?
C56B C57B H57C 109.1 . . ?
C58B C57B H57D 109.0 . . ?
C56B C57B H57D 109.0 . . ?
H57C C57B H57D 107.8 . . ?
C57B C58B C59B 107.1(18) . . ?
C57B C58B H58C 110.3 . . ?
C59B C58B H58C 110.3 . . ?
C57B C58B H58D 110.3 . . ?
C59B C58B H58D 110.3 . . ?
H58C C58B H58D 108.6 . . ?
C58B C59B H59D 109.5 . . ?
C58B C59B H59E 109.5 . . ?
H59D C59B H59E 109.5 . . ?
C58B C59B H59F 109.5 . . ?
H59D C59B H59F 109.5 . . ?
H59E C59B H59F 109.5 . . ?
O42 C60 C61 107.3(8) . . ?
O42 C60 H60A 110.3 . . ?
C61 C60 H60A 110.3 . . ?
O42 C60 H60B 110.3 . . ?
C61 C60 H60B 110.3 . . ?
H60A C60 H60B 108.5 . . ?
C62 C61 C60 114.9(9) . . ?
C62 C61 H61A 108.5 . . ?
C60 C61 H61A 108.5 . . ?
C62 C61 H61B 108.5 . . ?
C60 C61 H61B 108.5 . . ?
H61A C61 H61B 107.5 . . ?
C63 C62 C61 114.9(9) . . ?
C63 C62 H62A 108.6 . . ?
C61 C62 H62A 108.6 . . ?
C63 C62 H62B 108.6 . . ?
C61 C62 H62B 108.6 . . ?
H62A C62 H62B 107.5 . . ?
C62 C63 C64 111.0(10) . . ?
C62 C63 H63A 109.4 . . ?
C64 C63 H63A 109.4 . . ?
C62 C63 H63B 109.4 . . ?
C64 C63 H63B 109.4 . . ?
H63A C63 H63B 108.0 . . ?
C63 C64 C65 110.7(11) . . ?
C63 C64 H64A 109.5 . . ?
C65 C64 H64A 109.5 . . ?
C63 C64 H64B 109.5 . . ?
C65 C64 H64B 109.5 . . ?
H64A C64 H64B 108.1 . . ?
C64 C65 H65A 109.5 . . ?
C64 C65 H65B 109.5 . . ?
H65A C65 H65B 109.5 . . ?
C64 C65 H65C 109.5 . . ?
H65A C65 H65C 109.5 . . ?
H65B C65 H65C 109.5 . . ?
C47 N41 C48 123.0(9) . . ?
C47 N41 Pd2 111.8(7) . . ?
C48 N41 Pd2 125.0(7) . . ?
C45 O41 C54 118.3(9) . . ?
C51 O42 C60 115.1(8) . . ?
F71 C71 F73 118(2) . . ?
F71 C71 F72 116(2) . . ?
F73 C71 F72 115(2) . . ?
F71 C71 C72 104(2) . . ?
F73 C71 C72 102(2) . . ?
F72 C71 C72 97.5(19) . . ?
C71 C72 F75 99.5(19) . . ?
C71 C72 F74 108.7(19) . . ?
F75 C72 F74 99.1(16) . . ?
C71 C72 C73 117.0(16) . . ?
F75 C72 C73 112.5(15) . . ?
F74 C72 C73 117.3(17) . . ?
O71 C73 C74 128.2(17) . . ?
O71 C73 C72 116.4(16) . . ?
C74 C73 C72 115.3(16) . . ?
C73 C74 C75 126.5(16) . . ?
C73 C74 H74 116.8 . . ?
C75 C74 H74 116.8 . . ?
O72 C75 C74 125.4(18) . . ?
O72 C75 C76 113.2(16) . . ?
C74 C75 C76 121.1(17) . . ?
C77 C76 C75 120.6(18) . . ?
C77 C76 H76A 107.2 . . ?
C75 C76 H76A 107.2 . . ?
C77 C76 H76B 107.2 . . ?
C75 C76 H76B 107.2 . . ?
H76A C76 H76B 106.8 . . ?
C76 C77 H77A 109.5 . . ?
C76 C77 H77B 109.5 . . ?
H77A C77 H77B 109.5 . . ?
C76 C77 H77C 109.5 . . ?
H77A C77 H77C 109.5 . . ?
H77B C77 H77C 109.5 . . ?
C73 O71 Pd2 125.2(14) . . ?
C75 O72 Pd2 123.8(15) . . ?
F173 C171 F171 114(2) . . ?
F173 C171 F172 130(2) . . ?
F171 C171 F172 110(2) . . ?
F173 C171 C172 100(2) . . ?
F171 C171 C172 105(2) . . ?
F172 C171 C172 88.7(16) . . ?
C171 C172 F175 96.1(18) . . ?
C171 C172 F174 103.6(18) . . ?
F175 C172 F174 106.3(18) . . ?
C171 C172 C173 121.1(17) . . ?
F175 C172 C173 113.4(17) . . ?
F174 C172 C173 114.1(16) . . ?
O171 C173 C174 127.0(18) . . ?
O171 C173 C172 118.0(16) . . ?
C174 C173 C172 114.4(16) . . ?
C173 C174 C175 127.3(17) . . ?
C173 C174 H174 116.3 . . ?
C175 C174 H174 116.3 . . ?
O172 C175 C174 125.0(17) . . ?
O172 C175 C176 110.8(16) . . ?
C174 C175 C176 124.1(17) . . ?
C177 C176 C175 113.6(18) . . ?
C177 C176 H17C 108.8 . . ?
C175 C176 H17C 108.8 . . ?
C177 C176 H17D 108.8 . . ?
C175 C176 H17D 108.8 . . ?
H17C C176 H17D 107.7 . . ?
C176 C177 H17E 109.5 . . ?
C176 C177 H17F 109.5 . . ?
H17E C177 H17F 109.5 . . ?
C176 C177 H17G 109.5 . . ?
H17E C177 H17G 109.5 . . ?
H17F C177 H17G 109.5 . . ?
C173 O171 Pd2 126.7(14) . . ?
C175 O172 Pd2 124.2(14) . . ?

loop_
_geom_bond_atom_site_label_1
_geom_bond_atom_site_label_2
_geom_bond_distance
_geom_bond_site_symmetry_2
_geom_bond_publ_flag
Pd1 C1 1.980(10) . ?
Pd1 O32A 2.003(13) . ?
Pd1 N1 2.031(8) . ?
Pd1 O31B 2.034(15) . ?
Pd1 O32B 2.061(15) . ?
Pd1 O31A 2.093(13) . ?
Pd2 C41 1.973(10) . ?
Pd2 O71 2.008(15) . ?
Pd2 O171 2.015(13) . ?
Pd2 N41 2.044(8) . ?
Pd2 O72 2.079(15) . ?
Pd2 O172 2.088(14) . ?
C1 C6 1.387(14) . ?
C1 C2 1.393(13) . ?
C2 C3 1.426(13) . ?
C2 C7 1.429(14) . ?
C3 C4 1.396(14) . ?
C3 H3 0.9500 . ?
C4 C5 1.374(13) . ?
C4 H4 0.9500 . ?
C5 O1 1.346(12) . ?
C5 C6 1.430(14) . ?
C6 H6 0.9500 . ?
C7 N1 1.301(12) . ?
C7 H7 0.9500 . ?
C8 C13 1.393(13) . ?
C8 C9 1.398(14) . ?
C8 N1 1.431(13) . ?
C9 C10 1.381(14) . ?
C9 H9 0.9500 . ?
C10 C11 1.384(14) . ?
C10 H10 0.9500 . ?
C11 O2 1.326(12) . ?
C11 C12 1.393(15) . ?
C12 C13 1.350(14) . ?
C12 H12 0.9500 . ?
C13 H13 0.9500 . ?
C14 O1 1.419(12) . ?
C14 C15 1.541(12) . ?
C14 H14A 0.9900 . ?
C14 H14B 0.9900 . ?
C15 C16 1.520(8) . ?
C15 H15A 0.9900 . ?
C15 H15B 0.9900 . ?
C16 C17 1.521(8) . ?
C16 H16A 0.9900 . ?
C16 H16B 0.9900 . ?
C17 C18 1.521(8) . ?
C17 H17A 0.9900 . ?
C17 H17B 0.9900 . ?
C18 C19 1.564(12) . ?
C18 H18A 0.9900 . ?
C18 H18B 0.9900 . ?
C19 H19A 0.9800 . ?
C19 H19B 0.9800 . ?
C19 H19C 0.9800 . ?
C20 O2 1.451(13) . ?
C20 C21 1.519(12) . ?
C20 H20A 0.9900 . ?
C20 H20B 0.9900 . ?
C21 C22 1.511(8) . ?
C21 H21A 0.9900 . ?
C21 H21B 0.9900 . ?
C22 C23B 1.514(10) . ?
C22 C23A 1.524(9) . ?
C22 H22A 0.9900 . ?
C22 H22B 0.9900 . ?
C23A C24A 1.514(9) . ?
C23A H23A 0.9900 . ?
C23A H23B 0.9900 . ?
C24A C25A 1.575(13) . ?
C24A H24A 0.9900 . ?
C24A H24B 0.9900 . ?
C25A H25A 0.9800 . ?
C25A H25B 0.9800 . ?
C25A H25C 0.9800 . ?
C23B C24B 1.517(10) . ?
C23B H23C 0.9900 . ?
C23B H23D 0.9900 . ?
C24B C25B 1.571(14) . ?
C24B H24C 0.9900 . ?
C24B H24D 0.9900 . ?
C25B H25D 0.9800 . ?
C25B H25E 0.9800 . ?
C25B H25F 0.9800 . ?
C31A F31A 1.356(15) . ?
C31A F33A 1.357(16) . ?
C31A F32A 1.375(15) . ?
C31A C32A 1.391(19) . ?
C32A F35A 1.396(15) . ?
C32A F34A 1.404(15) . ?
C32A C33A 1.442(17) . ?
C33A O31A 1.272(17) . ?
C33A C34A 1.37(2) . ?
C34A C35A 1.42(2) . ?
C34A H34A 0.9500 . ?
C35A O32A 1.289(18) . ?
C35A C36A 1.57(2) . ?
C36A C37A 1.443(19) . ?
C36A H36A 0.9900 . ?
C36A H36B 0.9900 . ?
C37A H37A 0.9800 . ?
C37A H37B 0.9800 . ?
C37A H37C 0.9800 . ?
C31B F33B 1.34(2) . ?
C31B F32B 1.37(2) . ?
C31B F31B 1.379(19) . ?
C31B C32B 1.39(2) . ?
C32B F35B 1.412(19) . ?
C32B F34B 1.427(18) . ?
C32B C33B 1.45(2) . ?
C33B O31B 1.268(18) . ?
C33B C34B 1.37(2) . ?
C34B C35B 1.41(2) . ?
C34B H34B 0.9500 . ?
C35B O32B 1.285(19) . ?
C35B C36B 1.57(2) . ?
C36B C37B 1.455(13) . ?
C36B H36C 0.9900 . ?
C36B H36D 0.9900 . ?
C37B H37D 0.9800 . ?
C37B H37E 0.9800 . ?
C37B H37F 0.9800 . ?
C41 C46 1.302(15) . ?
C41 C42 1.419(14) . ?
C42 C43 1.399(14) . ?
C42 C47 1.420(15) . ?
C43 C44 1.323(15) . ?
C43 H43 0.9500 . ?
C44 C45 1.406(15) . ?
C44 H44 0.9500 . ?
C45 O41 1.335(13) . ?
C45 C46 1.435(15) . ?
C46 H46 0.9500 . ?
C47 N41 1.315(12) . ?
C47 H47 0.9500 . ?
C48 C49 1.365(15) . ?
C48 N41 1.386(14) . ?
C48 C53 1.448(14) . ?
C49 C50 1.355(14) . ?
C49 H49 0.9500 . ?
C50 C51 1.429(13) . ?
C50 H50 0.9500 . ?
C51 C52 1.327(15) . ?
C51 O42 1.374(13) . ?
C52 C53 1.396(15) . ?
C52 H52 0.9500 . ?
C53 H53 0.9500 . ?
C54 O41 1.435(13) . ?
C54 C55 1.542(12) . ?
C54 H54A 0.9900 . ?
C54 H54B 0.9900 . ?
C55 C56A 1.521(12) . ?
C55 C56B 1.528(19) . ?
C55 H55A 0.9900 . ?
C55 H55B 0.9900 . ?
C56A C57A 1.516(13) . ?
C56A H56A 0.9900 . ?
C56A H56B 0.9900 . ?
C57A C58A 1.515(12) . ?
C57A H57A 0.9900 . ?
C57A H57B 0.9900 . ?
C58A C59A 1.577(16) . ?
C58A H58A 0.9900 . ?
C58A H58B 0.9900 . ?
C59A H59A 0.9800 . ?
C59A H59B 0.9800 . ?
C59A H59C 0.9800 . ?
C56B C57B 1.517(13) . ?
C56B H56C 0.9900 . ?
C56B H56D 0.9900 . ?
C57B C58B 1.516(13) . ?
C57B H57C 0.9900 . ?
C57B H57D 0.9900 . ?
C58B C59B 1.572(16) . ?
C58B H58C 0.9900 . ?
C58B H58D 0.9900 . ?
C59B H59D 0.9800 . ?
C59B H59E 0.9800 . ?
C59B H59F 0.9800 . ?
C60 O42 1.444(11) . ?
C60 C61 1.514(12) . ?
C60 H60A 0.9900 . ?
C60 H60B 0.9900 . ?
C61 C62 1.506(10) . ?
C61 H61A 0.9900 . ?
C61 H61B 0.9900 . ?
C62 C63 1.501(10) . ?
C62 H62A 0.9900 . ?
C62 H62B 0.9900 . ?
C63 C64 1.522(11) . ?
C63 H63A 0.9900 . ?
C63 H63B 0.9900 . ?
C64 C65 1.569(13) . ?
C64 H64A 0.9900 . ?
C64 H64B 0.9900 . ?
C65 H65A 0.9800 . ?
C65 H65B 0.9800 . ?
C65 H65C 0.9800 . ?
C71 F71 1.357(19) . ?
C71 F73 1.37(2) . ?
C71 F72 1.38(2) . ?
C71 C72 1.38(2) . ?
C72 F75 1.398(19) . ?
C72 F74 1.412(18) . ?
C72 C73 1.449(19) . ?
C73 O71 1.273(16) . ?
C73 C74 1.34(2) . ?
C74 C75 1.40(2) . ?
C74 H74 0.9500 . ?
C75 O72 1.287(17) . ?
C75 C76 1.56(2) . ?
C76 C77 1.44(2) . ?
C76 H76A 0.9900 . ?
C76 H76B 0.9900 . ?
C77 H77A 0.9800 . ?
C77 H77B 0.9800 . ?
C77 H77C 0.9800 . ?
C171 F173 1.35(2) . ?
C171 F171 1.376(19) . ?
C171 F172 1.39(2) . ?
C171 C172 1.39(2) . ?
C172 F175 1.41(2) . ?
C172 F174 1.419(19) . ?
C172 C173 1.447(19) . ?
C173 O171 1.261(16) . ?
C173 C174 1.35(2) . ?
C174 C175 1.39(2) . ?
C174 H174 0.9500 . ?
C175 O172 1.293(17) . ?
C175 C176 1.57(2) . ?
C176 C177 1.46(2) . ?
C176 H17C 0.9900 . ?
C176 H17D 0.9900 . ?
C177 H17E 0.9800 . ?
C177 H17F 0.9800 . ?
C177 H17G 0.9800 . ?
